data_2100617
loop_
_publ_author_name
'V. Bertolasi'
'L. Pretto'
'G. Gilli'
'P. Gilli'

_publ_section_title
;
\p-Bond cooperativity and anticooperativity effects in
resonance-assisted hydrogen bonds (RAHBs)
;
_journal_coeditor_code DE5027
_journal_date_accepted 2006-06-01
_journal_date_recd_electronic 2006-02-08
_journal_issue 4
_journal_name_full 'Acta Crystallographica, Section B'
_journal_page_first 850
_journal_page_last 863
_journal_paper_category FA
_journal_paper_doi 10.1107/S0108768106020933
_journal_volume 62
_journal_year 2006
_chemical_formula_moiety 'C14 H13 H Cl N O6'
_chemical_formula_sum 'C14 H14 Cl N O6'
_chemical_formula_weight 327.71
_space_group_IT_number 2
_symmetry_cell_setting triclinic
_symmetry_space_group_name_Hall '-P 1'
_symmetry_space_group_name_H-M 'P -1'
_atom_sites_solution_hydrogens difmap
_atom_sites_solution_primary direct
_atom_sites_solution_secondary difmap
_audit_creation_method SHELXL-97
_cell_angle_alpha 74.9230(10)
_cell_angle_beta 83.543(2)
_cell_angle_gamma 71.815(2)
_cell_formula_units_Z 2
_cell_length_a 5.68490(10)
_cell_length_b 9.0280(2)
_cell_length_c 14.8742(4)
_cell_measurement_reflns_used 6530
_cell_measurement_temperature 100
_cell_measurement_theta_max 30.5
_cell_measurement_theta_min 1.4
_cell_volume 699.89(3)
_computing_cell_refinement 'Denzo SMN (Otwinowski & Minor, 1997)'
_computing_data_collection 'Kappa CCd server software (Nonius, 1997)'
_computing_data_reduction 'Denzo SMN (Otwinowski & Minor, 1997)'
_computing_molecular_graphics 'ORTEP III (Burnett & Johnson, 1996)'
_computing_publication_material
;
SHELXL-97 (Sheldrick, 1997), PARST (Nardelli, 1995)
;
_computing_structure_refinement 'SHELXL-97 (Sheldrick, 1997)'
_computing_structure_solution 'SIR97 (Altomare et al., 1999)'
_diffrn_ambient_temperature 100
_diffrn_measured_fraction_theta_full 0.961
_diffrn_measured_fraction_theta_max 0.961
_diffrn_measurement_device_type 'Nonius Kappa CCD'
_diffrn_measurement_method '\f scans and \w scans'
_diffrn_radiation_monochromator graphite
_diffrn_radiation_source 'fine-focus sealed tube'
_diffrn_radiation_type MoK\a
_diffrn_radiation_wavelength 0.71070
_diffrn_reflns_av_R_equivalents 0.0310
_diffrn_reflns_av_sigmaI/netI 0.0281
_diffrn_reflns_limit_h_max 8
_diffrn_reflns_limit_h_min -8
_diffrn_reflns_limit_k_max 12
_diffrn_reflns_limit_k_min -11
_diffrn_reflns_limit_l_max 21
_diffrn_reflns_limit_l_min -20
_diffrn_reflns_number 14589
_diffrn_reflns_theta_full 30.53
_diffrn_reflns_theta_max 30.5
_diffrn_reflns_theta_min 1.4
_exptl_absorpt_coefficient_mu 0.304
_exptl_absorpt_correction_type none
_exptl_crystal_colour colourless
_exptl_crystal_density_diffrn 1.555
_exptl_crystal_density_method 'not measured'
_exptl_crystal_description prismatic
_exptl_crystal_F_000 340
_exptl_crystal_size_max 0.52
_exptl_crystal_size_mid 0.35
_exptl_crystal_size_min 0.16
_refine_diff_density_max 0.358
_refine_diff_density_min -0.357
_refine_ls_extinction_method none
_refine_ls_goodness_of_fit_ref 1.102
_refine_ls_hydrogen_treatment refall
_refine_ls_matrix_type full
_refine_ls_number_parameters 260
_refine_ls_number_reflns 4119
_refine_ls_number_restraints 0
_refine_ls_restrained_S_all 1.102
_refine_ls_R_factor_all 0.0413
_refine_ls_R_factor_gt 0.0349
_refine_ls_shift/su_max 0.001
_refine_ls_shift/su_mean 0.000
_refine_ls_structure_factor_coef Fsqd
_refine_ls_weighting_details 'calc w=1/[\s^2^(Fo^2^)+(0.0241P)^2^+0.3930P] where P=(Fo^2^+2Fc^2^)/3'
_refine_ls_weighting_scheme calc
_refine_ls_wR_factor_gt 0.0790
_refine_ls_wR_factor_ref 0.0835
_reflns_number_gt 3680
_reflns_number_total 4119
_reflns_threshold_expression I>2sigma(I)
_cod_data_source_file de5027.cif
_cod_depositor_comments
;
 Removing duplicate rows from the ATOM_TYPE loop.

 Antanas Vaitkus,
 2018-08-07
;
_cod_original_formula_sum 'C14 H13 H Cl N O6'
_cod_database_code 2100617

loop_
_symmetry_equiv_pos_as_xyz
'x, y, z'
'-x, -y, -z'

loop_
_atom_site_type_symbol
_atom_site_label
_atom_site_fract_x
_atom_site_fract_y
_atom_site_fract_z
_atom_site_U_iso_or_equiv
_atom_site_adp_type
_atom_site_calc_flag
_atom_site_occupancy
Cl Cl1 0.72278(6) 0.67396(4) 0.80134(2) 0.02131(8) Uani d 1
N N1 1.15346(18) 0.77222(12) 1.11743(7) 0.01496(19) Uani d 1
O O1 0.85429(15) 0.97255(10) 1.16568(6) 0.01689(17) Uani d 1
O O2 0.90903(17) 1.06695(11) 1.29759(6) 0.01891(18) Uani d 1
O O3 1.54817(17) 0.63363(11) 1.21802(7) 0.0231(2) Uani d 1
O O4 1.18313(17) 0.73549(11) 1.48518(6) 0.02133(19) Uani d 1
O O5 1.50717(16) 0.80777(10) 1.51302(6) 0.01822(18) Uani d 1
O O6 1.60177(15) 0.74474(10) 1.32843(6) 0.01704(17) Uani d 1
C C1 1.0671(2) 0.87171(13) 1.17487(8) 0.0131(2) Uani d 1
C C2 1.2274(2) 0.86095(13) 1.24929(7) 0.0132(2) Uani d 1
C C3 1.1306(2) 0.96485(13) 1.30840(8) 0.0143(2) Uani d 1
C C4 1.4694(2) 0.73721(13) 1.26210(8) 0.0140(2) Uani d 1
C C5 1.2601(2) 0.97650(14) 1.38834(8) 0.0158(2) Uani d 1
C C6 1.3095(2) 0.82574(14) 1.46621(8) 0.0151(2) Uani d 1
C C7 1.5708(3) 0.66553(15) 1.58847(9) 0.0220(2) Uani d 1
C C8 1.8356(2) 0.61951(15) 1.34838(9) 0.0175(2) Uani d 1
C C9 1.0384(2) 0.75887(13) 1.04176(7) 0.0133(2) Uani d 1
C C10 0.7884(2) 0.83052(14) 1.02230(8) 0.0161(2) Uani d 1
C C11 0.6947(2) 0.80583(14) 0.94680(8) 0.0167(2) Uani d 1
C C12 0.8493(2) 0.70884(13) 0.89244(8) 0.0152(2) Uani d 1
C C13 1.0982(2) 0.63688(14) 0.91028(8) 0.0164(2) Uani d 1
C C14 1.1910(2) 0.66299(14) 0.98517(8) 0.0156(2) Uani d 1
H H1 1.303(3) 0.703(2) 1.1317(12) 0.033(5) Uiso d 1
H H2 0.848(4) 1.048(3) 1.242(2) 0.072(8) Uani d 1
H H51 1.415(3) 1.001(2) 1.3676(12) 0.026(4) Uiso d 1
H H52 1.147(3) 1.064(2) 1.4122(11) 0.025(4) Uiso d 1
H H71 1.725(3) 0.6654(19) 1.6114(11) 0.022(4) Uiso d 1
H H72 1.441(3) 0.672(2) 1.6384(12) 0.025(4) Uiso d 1
H H73 1.596(3) 0.569(2) 1.5644(12) 0.028(4) Uiso d 1
H H81 1.918(3) 0.6563(19) 1.3875(11) 0.023(4) Uiso d 1
H H82 1.936(3) 0.607(2) 1.2914(12) 0.027(4) Uiso d 1
H H83 1.805(3) 0.519(2) 1.3801(12) 0.030(4) Uiso d 1
H H11 0.520(3) 0.8551(19) 0.9320(11) 0.022(4) Uiso d 1
H H10 0.679(3) 0.8954(19) 1.0607(11) 0.020(4) Uiso d 1
H H13 1.206(3) 0.568(2) 0.8718(12) 0.027(4) Uiso d 1
H H14 1.364(3) 0.6164(18) 1.0003(11) 0.020(4) Uiso d 1

loop_
_atom_site_aniso_label
_atom_site_aniso_U_11
_atom_site_aniso_U_22
_atom_site_aniso_U_33
_atom_site_aniso_U_12
_atom_site_aniso_U_13
_atom_site_aniso_U_23
Cl1 0.02636(16) 0.02430(15) 0.01704(14) -0.00828(12) -0.00690(11) -0.00780(11)
N1 0.0139(4) 0.0158(4) 0.0145(4) -0.0007(4) -0.0049(3) -0.0052(3)
O1 0.0156(4) 0.0174(4) 0.0169(4) -0.0010(3) -0.0042(3) -0.0061(3)
O2 0.0179(4) 0.0197(4) 0.0185(4) 0.0000(3) -0.0049(3) -0.0085(3)
O3 0.0218(4) 0.0225(4) 0.0244(5) 0.0034(3) -0.0100(4) -0.0127(4)
O4 0.0239(4) 0.0241(4) 0.0177(4) -0.0119(4) -0.0050(3) -0.0002(3)
O5 0.0225(4) 0.0180(4) 0.0158(4) -0.0071(3) -0.0080(3) -0.0023(3)
O6 0.0145(4) 0.0199(4) 0.0168(4) -0.0025(3) -0.0055(3) -0.0054(3)
C1 0.0152(5) 0.0129(5) 0.0114(5) -0.0051(4) -0.0017(4) -0.0014(4)
C2 0.0152(5) 0.0132(5) 0.0113(5) -0.0045(4) -0.0027(4) -0.0018(4)
C3 0.0175(5) 0.0124(5) 0.0129(5) -0.0051(4) -0.0023(4) -0.0016(4)
C4 0.0152(5) 0.0150(5) 0.0117(5) -0.0052(4) -0.0025(4) -0.0014(4)
C5 0.0206(6) 0.0134(5) 0.0148(5) -0.0047(4) -0.0047(4) -0.0044(4)
C6 0.0173(5) 0.0167(5) 0.0123(5) -0.0039(4) -0.0023(4) -0.0059(4)
C7 0.0283(7) 0.0197(6) 0.0172(6) -0.0055(5) -0.0105(5) -0.0012(4)
C8 0.0125(5) 0.0202(5) 0.0187(5) -0.0040(4) -0.0050(4) -0.0021(4)
C9 0.0155(5) 0.0131(5) 0.0116(5) -0.0039(4) -0.0034(4) -0.0025(4)
C10 0.0148(5) 0.0166(5) 0.0172(5) -0.0022(4) -0.0026(4) -0.0067(4)
C11 0.0158(5) 0.0156(5) 0.0187(5) -0.0028(4) -0.0055(4) -0.0042(4)
C12 0.0202(5) 0.0151(5) 0.0120(5) -0.0070(4) -0.0042(4) -0.0028(4)
C13 0.0185(5) 0.0164(5) 0.0150(5) -0.0044(4) -0.0003(4) -0.0057(4)
C14 0.0146(5) 0.0156(5) 0.0164(5) -0.0031(4) -0.0023(4) -0.0044(4)
H2 0.017(12) 0.037(14) 0.13(2) 0.016(10) -0.002(14) 0.012(16)

loop_
_atom_type_symbol
_atom_type_description
_atom_type_scat_dispersion_real
_atom_type_scat_dispersion_imag
_atom_type_scat_source
C C 0.0033 0.0016 'International Tables Vol C Tables 4.2.6.8 and 6.1.1.4'
H H 0.0000 0.0000 'International Tables Vol C Tables 4.2.6.8 and 6.1.1.4'
O O 0.0106 0.0060 'International Tables Vol C Tables 4.2.6.8 and 6.1.1.4'
N N 0.0061 0.0033 'International Tables Vol C Tables 4.2.6.8 and 6.1.1.4'
Cl Cl 0.1484 0.1585 'International Tables Vol C Tables 4.2.6.8 and 6.1.1.4'

loop_
_geom_angle_atom_site_label_1
_geom_angle_atom_site_label_2
_geom_angle_atom_site_label_3
_geom_angle
H1 N1 C1 113.6(12)
H1 N1 C9 117.0(12)
C1 N1 C9 129.35(10)
C1 O1 H2 100.4(8)
C3 O2 H2 103.7(11)
C6 O5 C7 115.10(9)
C4 O6 C8 116.59(9)
O1 C1 N1 121.13(10)
O1 C1 C2 120.45(10)
N1 C1 C2 118.42(10)
C3 C2 C4 123.24(10)
C3 C2 C1 116.89(10)
C4 C2 C1 119.74(9)
O2 C3 C2 121.21(10)
O2 C3 C5 112.44(10)
C2 C3 C5 126.34(10)
O3 C4 O6 121.03(10)
O3 C4 C2 124.92(10)
O6 C4 C2 114.04(10)
H52 C5 H51 109.0(14)
H52 C5 C3 105.5(10)
H51 C5 C3 111.5(10)
H52 C5 C6 108.5(10)
H51 C5 C6 109.4(10)
C3 C5 C6 112.72(9)
O4 C6 O5 124.32(11)
O4 C6 C5 124.62(10)
O5 C6 C5 111.04(10)
H71 C7 H72 109.8(13)
H71 C7 H73 110.8(14)
H72 C7 H73 111.0(14)
H71 C7 O5 104.8(9)
H72 C7 O5 110.5(10)
H73 C7 O5 109.7(10)
H81 C8 H83 111.7(14)
H81 C8 H82 109.7(14)
H83 C8 H82 109.6(14)
H81 C8 O6 104.5(10)
H83 C8 O6 109.8(10)
H82 C8 O6 111.5(10)
C10 C9 C14 119.50(10)
C10 C9 N1 124.67(10)
C14 C9 N1 115.82(10)
H10 C10 C11 119.2(9)
H10 C10 C9 121.3(9)
C11 C10 C9 119.48(11)
H11 C11 C12 119.4(9)
H11 C11 C10 120.7(9)
C12 C11 C10 119.86(11)
C13 C12 C11 121.66(10)
C13 C12 Cl1 119.73(9)
C11 C12 Cl1 118.59(9)
H13 C13 C12 121.1(10)
H13 C13 C14 120.7(10)
C12 C13 C14 118.22(11)
H14 C14 C13 121.6(9)
H14 C14 C9 117.2(9)
C13 C14 C9 121.27(11)

loop_
_geom_bond_atom_site_label_1
_geom_bond_atom_site_label_2
_geom_bond_distance
Cl1 C12 1.7422(11)
N1 H1 0.893(19)
N1 C1 1.3443(14)
N1 C9 1.4124(14)
O1 C1 1.2633(14)
O1 H2 1.46(3)
O2 C3 1.3063(15)
O2 H2 1.01(3)
O3 C4 1.2233(14)
O4 C6 1.2080(14)
O5 C6 1.3334(14)
O5 C7 1.4461(15)
O6 C4 1.3334(13)
O6 C8 1.4524(14)
C1 C2 1.4769(15)
C2 C3 1.3977(15)
C2 C4 1.4717(15)
C3 C5 1.5089(15)
C5 H52 0.971(17)
C5 H51 0.972(17)
C5 C6 1.5124(16)
C7 H71 0.976(16)
C7 H72 0.984(17)
C7 H73 0.994(17)
C8 H81 0.965(17)
C8 H83 0.971(18)
C8 H82 0.979(17)
C9 C10 1.3940(15)
C9 C14 1.3989(15)
C10 H10 0.961(16)
C10 C11 1.3905(16)
C11 H11 0.978(16)
C11 C12 1.3860(16)
C12 C13 1.3838(16)
C13 H13 0.980(17)
C13 C14 1.3861(16)
C14 H14 0.968(16)

loop_
_cod_related_entry_id
_cod_related_entry_database
_cod_related_entry_code
1 ChemSpider 30654458
